data_7160158
loop_
_publ_author_name
'Rajat, ?'
'Rajput, Shruti'
'Grover, Nitika'
'Jain, Nidhi'

_publ_section_title
;
 Photocatalyst-free regioselective sulfonamidation of
 <i>N</i>-(2-hydroxyaryl)amides in visible-light.
;
_journal_issue 43
_journal_name_full 'Organic &amp; biomolecular chemistry'
_journal_page_first 8649
_journal_page_last 8655
_journal_paper_doi 10.1039/d4ob01393j
_journal_volume 22
_journal_year 2024
_chemical_formula_moiety 'C15 H16 N2 O4 S'
_chemical_formula_sum 'C15 H16 N2 O4 S'
_chemical_formula_weight 320.36
_space_group_crystal_system triclinic
_space_group_IT_number 2
_space_group_name_Hall '-P 1'
_space_group_name_H-M_alt 'P -1'
_atom_sites_solution_hydrogens mixed
_atom_sites_solution_primary iterative
_audit_creation_date 2023-06-03
_audit_creation_method
;
Olex2 1.5
(compiled 2023.02.24 svn.rf166f9f3 for OlexSys, GUI svn.r6725)
;
_audit_update_record
;
2024-07-12 deposited with the CCDC.	2024-09-30 downloaded from the CCDC.
;
_cell_angle_alpha 84.04(3)
_cell_angle_beta 75.55(3)
_cell_angle_gamma 76.36(3)
_cell_formula_units_Z 2
_cell_length_a 7.453(4)
_cell_length_b 10.846(5)
_cell_length_c 11.701(6)
_cell_measurement_reflns_used 4809
_cell_measurement_temperature 273(2)
_cell_measurement_theta_max 25.01
_cell_measurement_theta_min 2.58
_cell_volume 889.1(8)
_computing_cell_refinement 'SAINT v8.37A (Bruker, 2015)'
_computing_data_reduction 'SAINT v8.37A (Bruker, 2015)'
_computing_molecular_graphics 'Olex2 1.5 (Dolomanov et al., 2009)'
_computing_publication_material 'Olex2 1.5 (Dolomanov et al., 2009)'
_computing_structure_refinement 'XL  (Sheldrick, 2008)'
_computing_structure_solution 'olex2.solve 1.5 (Bourhis et al., 2015)'
_diffrn_ambient_temperature 273.15
_diffrn_measured_fraction_theta_full 0.998
_diffrn_measured_fraction_theta_max 0.998
_diffrn_measurement_device_type 'Bruker APEX-II CCD'
_diffrn_measurement_method '\f and \w scans'
_diffrn_radiation_type MoK\a
_diffrn_radiation_wavelength 0.71073
_diffrn_reflns_av_R_equivalents 0.0680
_diffrn_reflns_av_unetI/netI 0.0445
_diffrn_reflns_Laue_measured_fraction_full 0.998
_diffrn_reflns_Laue_measured_fraction_max 0.998
_diffrn_reflns_limit_h_max 8
_diffrn_reflns_limit_h_min -8
_diffrn_reflns_limit_k_max 12
_diffrn_reflns_limit_k_min -12
_diffrn_reflns_limit_l_max 13
_diffrn_reflns_limit_l_min -13
_diffrn_reflns_number 21802
_diffrn_reflns_point_group_measured_fraction_full 0.998
_diffrn_reflns_point_group_measured_fraction_max 0.998
_diffrn_reflns_theta_full 24.994
_diffrn_reflns_theta_max 24.994
_diffrn_reflns_theta_min 1.799
_diffrn_source_current 1.0
_diffrn_source_power 0.05
_diffrn_source_voltage 50.0
_diffrn_standards_number 0
_exptl_absorpt_coefficient_mu 0.199
_exptl_absorpt_correction_T_max 0.7457
_exptl_absorpt_correction_T_min 0.5569
_exptl_absorpt_correction_type multi-scan
_exptl_absorpt_process_details
;
SADABS-2016/2 (Bruker,2016/2) was used for absorption correction.
wR2(int) was 0.1255 before and 0.0736 after correction.
The Ratio of minimum to maximum transmission is 0.7468.
The \l/2 correction factor is Not present.
;
_exptl_crystal_colour 'clear light brown'
_exptl_crystal_colour_lustre clear
_exptl_crystal_colour_modifier light
_exptl_crystal_colour_primary brown
_exptl_crystal_density_diffrn 1.197
_exptl_crystal_description block
_exptl_crystal_F_000 336
_exptl_crystal_size_max 0.014
_exptl_crystal_size_mid 0.012
_exptl_crystal_size_min 0.012
_refine_diff_density_max 0.970
_refine_diff_density_min -0.852
_refine_diff_density_rms 0.277
_refine_ls_extinction_coef 0.49(6)
_refine_ls_extinction_expression Fc^*^=kFc[1+0.001xFc^2^\l^3^/sin(2\q)]^-1/4^
_refine_ls_extinction_method 'SHELXL-2019/1 (Sheldrick 2019)'
_refine_ls_goodness_of_fit_ref 1.316
_refine_ls_hydrogen_treatment mixed
_refine_ls_matrix_type full
_refine_ls_number_parameters 206
_refine_ls_number_reflns 3112
_refine_ls_number_restraints 0
_refine_ls_restrained_S_all 1.316
_refine_ls_R_factor_all 0.1182
_refine_ls_R_factor_gt 0.0972
_refine_ls_shift/su_max 0.000
_refine_ls_shift/su_mean 0.000
_refine_ls_structure_factor_coef Fsqd
_refine_ls_weighting_details 'w=1/[\s^2^(Fo^2^)+(0.2000P)^2^] where P=(Fo^2^+2Fc^2^)/3'
_refine_ls_weighting_scheme calc
_refine_ls_wR_factor_gt 0.2816
_refine_ls_wR_factor_ref 0.3037
_reflns_Friedel_coverage 0.000
_reflns_number_gt 2500
_reflns_number_total 3112
_reflns_threshold_expression 'I > 2\s(I)'
_cod_data_source_file d4ob01393j2.cif
_cod_data_source_block rajat_nts_0m_a
_cod_depositor_comments 'Adding full bibliography for 7160158.cif.'
_cod_original_cell_volume 889.1(7)
_cod_database_code 7160158
_shelx_shelxl_version_number 2019/1
_shelx_space_group_comment
;
The symmetry employed for this shelxl refinement is uniquely defined
by the following loop, which should always be used as a source of
symmetry information in preference to the above space-group names.
They are only intended as comments.
;
_shelx_estimated_absorpt_t_max 0.998
_shelx_estimated_absorpt_t_min 0.997
_olex2_refinement_description
;
1. Fixed Uiso
 At 1.2 times of:
  All C(H) groups, All N(H) groups
 At 1.5 times of:
  All C(H,H,H) groups, All O(H) groups
2.a Aromatic/amide H refined with riding coordinates:
 N1(H1), C2(H2), C7(H7), C8(H8), C11(H11), C12(H12), C13(H13), C15(H15)
2.b Idealised Me refined as rotating group:
 C9(H9A,H9B,H9C), C16(H16A,H16B,H16C)
2.c Idealised tetrahedral OH refined as rotating group:
 O003(H003)
;
_smtbx_masks_special_details
;
A solvent mask was calculated and 58 electrons were 
found in a volume of 182\%A^3^ in 1 void per unit cell. 
This is consistent with the presence of 
0.5[CHCl3] per Asymmetric Unit 
which account for 58 electrons 
per unit cell.
;
_smtbx_masks_void_probe_radius 1.2
_smtbx_masks_void_truncation_radius 1.2
_olex2_submission_special_instructions 'No special instructions were received'

loop_
_space_group_symop_operation_xyz
'x, y, z'
'-x, -y, -z'

loop_
_atom_site_label
_atom_site_type_symbol
_atom_site_fract_x
_atom_site_fract_y
_atom_site_fract_z
_atom_site_U_iso_or_equiv
_atom_site_adp_type
_atom_site_occupancy
_atom_site_site_symmetry_order
_atom_site_calc_flag
_atom_site_refinement_flags_posn
_atom_site_refinement_flags_adp
_atom_site_refinement_flags_occupancy
_atom_site_disorder_assembly
_atom_site_disorder_group
S1 S 0.22479(12) 0.10630(8) 0.12379(8) 0.0425(5) Uani 1 1 d . . . . .
O002 O 0.2562(4) -0.0014(3) 0.0534(3) 0.0525(8) Uani 1 1 d . . . . .
O003 O 0.5423(4) 0.6140(2) 0.1946(3) 0.0519(8) Uani 1 1 d . . . . .
H003 H 0.656486 0.606868 0.187426 0.078 Uiso 1 1 calc R U . . .
O004 O 0.0495(4) 0.1978(3) 0.1390(3) 0.0556(8) Uani 1 1 d . . . . .
N1 N 0.3963(4) 0.1771(3) 0.0596(3) 0.0448(8) Uani 1 1 d . . . . .
H1 H 0.472865 0.146946 -0.004137 0.054 Uiso 1 1 calc R U . . .
N006 N 0.2012(4) 0.6270(3) 0.1644(3) 0.0453(9) Uani 1 1 d . . . . .
H006 H 0.247(7) 0.688(4) 0.167(4) 0.054 Uiso 1 1 d . U . . .
O007 O -0.0789(4) 0.5779(3) 0.1704(4) 0.0751(11) Uani 1 1 d . . . . .
C2 C 0.2867(5) 0.3988(3) 0.1181(3) 0.0417(9) Uani 1 1 d . . . . .
H2 H 0.167490 0.400930 0.105655 0.050 Uiso 1 1 calc R U . . .
C3 C 0.4265(5) 0.2882(3) 0.1045(3) 0.0367(8) Uani 1 1 d . . . . .
C4 C 0.3283(5) 0.5074(3) 0.1510(3) 0.0376(9) Uani 1 1 d . . . . .
C5 C 0.2548(5) 0.0476(3) 0.2639(4) 0.0444(9) Uani 1 1 d . . . . .
C6 C 0.5101(5) 0.5040(3) 0.1672(3) 0.0417(9) Uani 1 1 d . . . . .
C7 C 0.6022(5) 0.2828(3) 0.1230(3) 0.0418(9) Uani 1 1 d . . . . .
H7 H 0.692874 0.206874 0.114868 0.050 Uiso 1 1 calc R U . . .
C8 C 0.6454(5) 0.3913(3) 0.1540(4) 0.0461(10) Uani 1 1 d . . . . .
H8 H 0.765335 0.387816 0.165950 0.055 Uiso 1 1 calc R U . . .
C9 C -0.0777(6) 0.7945(4) 0.1823(5) 0.0640(13) Uani 1 1 d . . . . .
H9A H -0.145258 0.810095 0.262586 0.096 Uiso 1 1 calc R U . . .
H9B H -0.164673 0.818575 0.131496 0.096 Uiso 1 1 calc R U . . .
H9C H 0.018453 0.843412 0.159488 0.096 Uiso 1 1 calc R U . . .
C10 C 0.0124(5) 0.6573(3) 0.1720(3) 0.0447(9) Uani 1 1 d . . . . .
C11 C 0.3561(6) -0.0748(4) 0.2810(4) 0.0558(11) Uani 1 1 d . . . . .
H11 H 0.413109 -0.125795 0.216910 0.067 Uiso 1 1 calc R U . . .
C12 C 0.1764(6) 0.1245(4) 0.3610(4) 0.0574(11) Uani 1 1 d . . . . .
H12 H 0.112174 0.208022 0.350678 0.069 Uiso 1 1 calc R U . . .
C13 C 0.1949(7) 0.0762(5) 0.4701(4) 0.0675(13) Uani 1 1 d . . . . .
H13 H 0.140199 0.128029 0.533816 0.081 Uiso 1 1 calc R U . . .
C14 C 0.2914(7) -0.0469(5) 0.4914(4) 0.0616(12) Uani 1 1 d . . . . .
C15 C 0.3720(7) -0.1201(5) 0.3915(5) 0.0694(13) Uani 1 1 d . . . . .
H15 H 0.438907 -0.202959 0.401491 0.083 Uiso 1 1 calc R U . . .
C16 C 0.3085(9) -0.0997(6) 0.6126(5) 0.0845(17) Uani 1 1 d . . . . .
H16A H 0.285878 -0.031164 0.663716 0.127 Uiso 1 1 calc R U . . .
H16B H 0.433876 -0.150753 0.608714 0.127 Uiso 1 1 calc R U . . .
H16C H 0.216759 -0.151035 0.643053 0.127 Uiso 1 1 calc R U . . .

loop_
_atom_site_aniso_label
_atom_site_aniso_U_11
_atom_site_aniso_U_22
_atom_site_aniso_U_33
_atom_site_aniso_U_23
_atom_site_aniso_U_13
_atom_site_aniso_U_12
S1 0.0286(7) 0.0362(7) 0.0637(8) -0.0120(4) -0.0093(4) -0.0061(4)
O002 0.0465(16) 0.0452(16) 0.0700(18) -0.0196(13) -0.0120(13) -0.0125(13)
O003 0.0333(15) 0.0416(15) 0.086(2) -0.0153(13) -0.0184(13) -0.0077(12)
O004 0.0332(16) 0.0499(17) 0.082(2) -0.0102(14) -0.0149(13) -0.0009(13)
N1 0.0377(17) 0.0389(17) 0.0565(18) -0.0142(14) -0.0018(14) -0.0106(14)
N006 0.0292(17) 0.0355(17) 0.073(2) -0.0126(15) -0.0121(14) -0.0057(13)
O007 0.0299(16) 0.0534(18) 0.147(3) -0.0290(19) -0.0232(17) -0.0069(14)
C2 0.0306(19) 0.037(2) 0.059(2) -0.0049(16) -0.0116(15) -0.0090(15)
C3 0.0315(18) 0.0313(17) 0.0450(18) -0.0037(14) -0.0040(14) -0.0069(14)
C4 0.0272(18) 0.0360(18) 0.0494(19) -0.0077(14) -0.0083(14) -0.0043(14)
C5 0.0297(19) 0.0360(19) 0.066(2) -0.0081(16) -0.0054(16) -0.0070(15)
C6 0.0290(19) 0.041(2) 0.058(2) -0.0074(16) -0.0092(15) -0.0115(15)
C7 0.0309(19) 0.0367(19) 0.056(2) -0.0053(15) -0.0100(15) -0.0028(15)
C8 0.0286(19) 0.041(2) 0.069(2) -0.0086(17) -0.0137(16) -0.0033(16)
C9 0.045(3) 0.047(2) 0.095(3) -0.013(2) -0.016(2) 0.002(2)
C10 0.032(2) 0.041(2) 0.061(2) -0.0113(17) -0.0113(16) -0.0032(16)
C11 0.050(3) 0.041(2) 0.072(3) -0.0090(19) -0.010(2) -0.0034(18)
C12 0.048(2) 0.046(2) 0.072(3) -0.015(2) -0.005(2) -0.0037(18)
C13 0.065(3) 0.078(3) 0.060(3) -0.014(2) -0.009(2) -0.019(3)
C14 0.053(3) 0.068(3) 0.066(3) 0.006(2) -0.009(2) -0.025(2)
C15 0.058(3) 0.054(3) 0.092(4) 0.008(2) -0.020(2) -0.006(2)
C16 0.076(4) 0.109(4) 0.074(3) 0.020(3) -0.020(3) -0.041(3)

loop_
_atom_type_symbol
_atom_type_description
_atom_type_scat_dispersion_real
_atom_type_scat_dispersion_imag
_atom_type_scat_source
C C 0.0033 0.0016 'International Tables Vol C Tables 4.2.6.8 and 6.1.1.4'
H H 0.0000 0.0000 'International Tables Vol C Tables 4.2.6.8 and 6.1.1.4'
N N 0.0061 0.0033 'International Tables Vol C Tables 4.2.6.8 and 6.1.1.4'
O O 0.0106 0.0060 'International Tables Vol C Tables 4.2.6.8 and 6.1.1.4'
S S 0.1246 0.1234 'International Tables Vol C Tables 4.2.6.8 and 6.1.1.4'

loop_
_geom_angle_atom_site_label_1
_geom_angle_atom_site_label_2
_geom_angle_atom_site_label_3
_geom_angle
_geom_angle_site_symmetry_1
_geom_angle_site_symmetry_3
_geom_angle_publ_flag
O002 S1 N1 104.08(17) . . ?
O002 S1 C5 107.31(18) . . ?
O004 S1 O002 119.91(18) . . ?
O004 S1 N1 108.64(17) . . ?
O004 S1 C5 107.56(18) . . ?
N1 S1 C5 108.98(17) . . ?
C6 O003 H003 109.5 . . ?
S1 N1 H1 118.3 . . ?
C3 N1 S1 123.4(2) . . ?
C3 N1 H1 118.3 . . ?
C4 N006 H006 116(3) . . ?
C10 N006 H006 114(3) . . ?
C10 N006 C4 129.4(3) . . ?
C3 C2 H2 120.7 . . ?
C3 C2 C4 118.6(3) . . ?
C4 C2 H2 120.7 . . ?
C2 C3 N1 120.6(3) . . ?
C7 C3 N1 117.5(3) . . ?
C7 C3 C2 121.7(3) . . ?
C2 C4 N006 124.5(3) . . ?
C2 C4 C6 120.2(3) . . ?
C6 C4 N006 115.2(3) . . ?
C11 C5 S1 120.8(3) . . ?
C11 C5 C12 119.1(4) . . ?
C12 C5 S1 120.1(3) . . ?
O003 C6 C4 116.9(3) . . ?
O003 C6 C8 123.7(3) . . ?
C8 C6 C4 119.4(3) . . ?
C3 C7 H7 120.0 . . ?
C3 C7 C8 119.9(3) . . ?
C8 C7 H7 120.0 . . ?
C6 C8 C7 120.1(3) . . ?
C6 C8 H8 119.9 . . ?
C7 C8 H8 119.9 . . ?
H9A C9 H9B 109.5 . . ?
H9A C9 H9C 109.5 . . ?
H9B C9 H9C 109.5 . . ?
C10 C9 H9A 109.5 . . ?
C10 C9 H9B 109.5 . . ?
C10 C9 H9C 109.5 . . ?
N006 C10 C9 115.4(3) . . ?
O007 C10 N006 122.6(3) . . ?
O007 C10 C9 122.0(4) . . ?
C5 C11 H11 120.1 . . ?
C15 C11 C5 119.9(4) . . ?
C15 C11 H11 120.1 . . ?
C5 C12 H12 120.3 . . ?
C13 C12 C5 119.4(4) . . ?
C13 C12 H12 120.3 . . ?
C12 C13 H13 118.4 . . ?
C12 C13 C14 123.2(4) . . ?
C14 C13 H13 118.4 . . ?
C13 C14 C15 115.7(4) . . ?
C13 C14 C16 122.7(5) . . ?
C15 C14 C16 121.6(5) . . ?
C11 C15 C14 122.6(4) . . ?
C11 C15 H15 118.7 . . ?
C14 C15 H15 118.7 . . ?
C14 C16 H16A 109.5 . . ?
C14 C16 H16B 109.5 . . ?
C14 C16 H16C 109.5 . . ?
H16A C16 H16B 109.5 . . ?
H16A C16 H16C 109.5 . . ?
H16B C16 H16C 109.5 . . ?

loop_
_geom_bond_atom_site_label_1
_geom_bond_atom_site_label_2
_geom_bond_distance
_geom_bond_site_symmetry_2
_geom_bond_publ_flag
S1 O002 1.440(3) . ?
S1 O004 1.426(3) . ?
S1 N1 1.628(3) . ?
S1 C5 1.744(4) . ?
O003 H003 0.8200 . ?
O003 C6 1.355(4) . ?
N1 H1 0.8600 . ?
N1 C3 1.448(4) . ?
N006 H006 0.82(5) . ?
N006 C4 1.412(5) . ?
N006 C10 1.350(5) . ?
O007 C10 1.221(4) . ?
C2 H2 0.9300 . ?
C2 C3 1.385(5) . ?
C2 C4 1.399(5) . ?
C3 C7 1.367(5) . ?
C4 C6 1.406(5) . ?
C5 C11 1.386(5) . ?
C5 C12 1.402(6) . ?
C6 C8 1.384(5) . ?
C7 H7 0.9300 . ?
C7 C8 1.395(5) . ?
C8 H8 0.9300 . ?
C9 H9A 0.9600 . ?
C9 H9B 0.9600 . ?
C9 H9C 0.9600 . ?
C9 C10 1.484(5) . ?
C11 H11 0.9300 . ?
C11 C15 1.359(6) . ?
C12 H12 0.9300 . ?
C12 C13 1.356(7) . ?
C13 H13 0.9300 . ?
C13 C14 1.389(7) . ?
C14 C15 1.406(7) . ?
C14 C16 1.497(6) . ?
C15 H15 0.9300 . ?
C16 H16A 0.9600 . ?
C16 H16B 0.9600 . ?
C16 H16C 0.9600 . ?

loop_
_geom_torsion_atom_site_label_1
_geom_torsion_atom_site_label_2
_geom_torsion_atom_site_label_3
_geom_torsion_atom_site_label_4
_geom_torsion
_geom_torsion_site_symmetry_1
_geom_torsion_site_symmetry_2
_geom_torsion_site_symmetry_3
_geom_torsion_site_symmetry_4
_geom_torsion_publ_flag
S1 N1 C3 C2 -59.5(4) . . . . ?
S1 N1 C3 C7 125.9(3) . . . . ?
S1 C5 C11 C15 -177.7(3) . . . . ?
S1 C5 C12 C13 177.6(3) . . . . ?
O002 S1 N1 C3 -176.9(3) . . . . ?
O002 S1 C5 C11 20.6(4) . . . . ?
O002 S1 C5 C12 -159.6(3) . . . . ?
O003 C6 C8 C7 -178.5(3) . . . . ?
O004 S1 N1 C3 54.3(3) . . . . ?
O004 S1 C5 C11 150.8(3) . . . . ?
O004 S1 C5 C12 -29.3(4) . . . . ?
N1 S1 C5 C11 -91.6(4) . . . . ?
N1 S1 C5 C12 88.3(4) . . . . ?
N1 C3 C7 C8 173.2(3) . . . . ?
N006 C4 C6 O003 0.6(5) . . . . ?
N006 C4 C6 C8 -179.0(3) . . . . ?
C2 C3 C7 C8 -1.4(5) . . . . ?
C2 C4 C6 O003 177.5(3) . . . . ?
C2 C4 C6 C8 -2.1(5) . . . . ?
C3 C2 C4 N006 178.0(3) . . . . ?
C3 C2 C4 C6 1.3(5) . . . . ?
C3 C7 C8 C6 0.6(6) . . . . ?
C4 N006 C10 O007 1.7(7) . . . . ?
C4 N006 C10 C9 -178.3(4) . . . . ?
C4 C2 C3 N1 -174.0(3) . . . . ?
C4 C2 C3 C7 0.4(5) . . . . ?
C4 C6 C8 C7 1.1(6) . . . . ?
C5 S1 N1 C3 -62.6(3) . . . . ?
C5 C11 C15 C14 -1.0(7) . . . . ?
C5 C12 C13 C14 1.1(7) . . . . ?
C10 N006 C4 C2 14.1(6) . . . . ?
C10 N006 C4 C6 -169.1(4) . . . . ?
C11 C5 C12 C13 -2.5(6) . . . . ?
C12 C5 C11 C15 2.5(6) . . . . ?
C12 C13 C14 C15 0.4(7) . . . . ?
C12 C13 C14 C16 -179.1(4) . . . . ?
C13 C14 C15 C11 -0.5(7) . . . . ?
C16 C14 C15 C11 179.1(4) . . . . ?

loop_
_smtbx_masks_void_nr
_smtbx_masks_void_average_x
_smtbx_masks_void_average_y
_smtbx_masks_void_average_z
_smtbx_masks_void_volume
_smtbx_masks_void_count_electrons
_smtbx_masks_void_content
1 -0.062 0.500 0.500 182.2 57.8 '1 CHCl3'
